data_7226147
loop_
_publ_author_name
'Khavasi, Hamid Reza'
'Kavand, Sima'

_publ_section_title
;
 \p-Stacking synthon repetitivity in coordination compounds
;
_journal_issue 25
_journal_name_full CrystEngComm
_journal_page_first 4760
_journal_paper_doi 10.1039/C6CE00838K
_journal_volume 18
_journal_year 2016
_chemical_formula_sum 'C15 H10 Br Cl2 Hg N3 O'
_chemical_formula_weight 599.65
_chemical_name_systematic
; 
 ? 
;
_space_group_IT_number 2
_symmetry_cell_setting triclinic
_symmetry_space_group_name_Hall '-P 1'
_symmetry_space_group_name_H-M 'P -1'
_atom_sites_solution_hydrogens geom
_atom_sites_solution_primary direct
_atom_sites_solution_secondary difmap
_audit_creation_method SHELXL-97
_audit_update_record
;
2014-07-29 deposited with the CCDC.
2016-05-24 downloaded from the CCDC.
;
_cell_angle_alpha 78.367(7)
_cell_angle_beta 81.780(7)
_cell_angle_gamma 76.496(7)
_cell_formula_units_Z 2
_cell_length_a 7.8032(7)
_cell_length_b 9.6586(9)
_cell_length_c 11.4038(11)
_cell_measurement_reflns_used 11377
_cell_measurement_temperature 298(2)
_cell_measurement_theta_max 31.96
_cell_measurement_theta_min 2.61
_cell_volume 814.39(13)
_computing_cell_refinement 'X-Area 1.31 (Stoe & Cie GmbH, 2005)'
_computing_data_collection 'X-Area 1.31 (Stoe & Cie GmbH, 2005)'
_computing_data_reduction 'X-Area 1.31 (Stoe & Cie GmbH, 2005)'
_computing_molecular_graphics 'ORTEP-3 for Windows (Farrugia, 1997)'
_computing_publication_material 'WinGX (Farrugia, 1999)'
_computing_structure_refinement 'SHELXL-97 (Sheldrick, 1997)'
_computing_structure_solution 'SHELXS-97 (Sheldrick, 1990)'
_diffrn_ambient_temperature 298(2)
_diffrn_detector_area_resol_mean '0.15 mm'
_diffrn_measured_fraction_theta_full 0.986
_diffrn_measured_fraction_theta_max 0.986
_diffrn_measurement_device_type 'STOE IPDS II'
_diffrn_measurement_method 'rotation method'
_diffrn_radiation_monochromator graphite
_diffrn_radiation_source 'fine-focus sealed tube'
_diffrn_radiation_type MoK\a
_diffrn_radiation_wavelength 0.71073
_diffrn_reflns_av_R_equivalents 0.0475
_diffrn_reflns_av_sigmaI/netI 0.0549
_diffrn_reflns_limit_h_max 11
_diffrn_reflns_limit_h_min -9
_diffrn_reflns_limit_k_max 14
_diffrn_reflns_limit_k_min -13
_diffrn_reflns_limit_l_max 16
_diffrn_reflns_limit_l_min -16
_diffrn_reflns_number 11377
_diffrn_reflns_theta_full 31.96
_diffrn_reflns_theta_max 31.96
_diffrn_reflns_theta_min 2.61
_diffrn_standards_number 0
_exptl_absorpt_coefficient_mu 12.236
_exptl_absorpt_correction_T_max 0.295
_exptl_absorpt_correction_T_min 0.218
_exptl_absorpt_correction_type numerical
_exptl_absorpt_process_details 'shape of crystal determined optically'
_exptl_crystal_colour 'light violet'
_exptl_crystal_density_diffrn 2.445
_exptl_crystal_density_method 'not measured'
_exptl_crystal_description Prism
_exptl_crystal_F_000 556
_exptl_crystal_size_max 0.15
_exptl_crystal_size_mid 0.11
_exptl_crystal_size_min 0.10
_refine_diff_density_max 0.963
_refine_diff_density_min -0.842
_refine_diff_density_rms 0.143
_refine_ls_extinction_method none
_refine_ls_goodness_of_fit_ref 1.191
_refine_ls_hydrogen_treatment constr
_refine_ls_matrix_type full
_refine_ls_number_parameters 208
_refine_ls_number_reflns 5550
_refine_ls_number_restraints 0
_refine_ls_restrained_S_all 1.191
_refine_ls_R_factor_all 0.0704
_refine_ls_R_factor_gt 0.0410
_refine_ls_shift/su_max 0.002
_refine_ls_shift/su_mean 0.001
_refine_ls_structure_factor_coef Fsqd
_refine_ls_weighting_details 'calc w=1/[\s^2^(Fo^2^)+(0.0420P)^2^+0.3644P] where P=(Fo^2^+2Fc^2^)/3'
_refine_ls_weighting_scheme calc
_refine_ls_wR_factor_gt 0.1046
_refine_ls_wR_factor_ref 0.1101
_reflns_number_gt 3844
_reflns_number_total 5550
_reflns_threshold_expression >2sigma(I)
_cod_data_source_file c6ce00838k2.cif
_cod_data_source_block shelxl
_cod_depositor_comments
;
The following automatic conversions were performed:

'_symmetry_cell_setting' value 'Triclinic' changed to 'triclinic'
according to
/usr/data/users/saulius/crontab/automatic-downloads/current/RSC/lib/dictionaries/cif_core.dic
dictionary named 'cif_core.dic' version 2.4.2 from 2011-04-26.

Automatic conversion script
Id: cif_fix_values 4268 2015-11-12 08:31:59Z antanas 
;
_cod_original_sg_symbol_H-M p-1
_cod_original_formula_sum 'C15 H10 Br1 Cl2 Hg1 N3 O1'
_cod_database_code 7226147

loop_
_symmetry_equiv_pos_as_xyz
'x, y, z'
'-x, -y, -z'

loop_
_atom_site_label
_atom_site_type_symbol
_atom_site_fract_x
_atom_site_fract_y
_atom_site_fract_z
_atom_site_U_iso_or_equiv
_atom_site_adp_type
_atom_site_occupancy
_atom_site_symmetry_multiplicity
_atom_site_calc_flag
_atom_site_refinement_flags
C1 C 0.4764(9) 0.8933(7) 0.2938(6) 0.0429(15) Uani 1 1 d .
H1 H 0.5117 0.9783 0.2559 0.052 Uiso 1 1 calc R
C2 C 0.5319(9) 0.7698(7) 0.2394(6) 0.0410(14) Uani 1 1 d .
H2 H 0.6029 0.7747 0.1665 0.049 Uiso 1 1 calc R
C3 C 0.3824(8) 0.6433(6) 0.3943(5) 0.0330(12) Uani 1 1 d .
H3 H 0.3456 0.5588 0.4314 0.040 Uiso 1 1 calc R
C4 C 0.3294(8) 0.7645(6) 0.4486(5) 0.0305(11) Uani 1 1 d .
C5 C 0.2182(8) 0.7640(7) 0.5669(5) 0.0352(12) Uani 1 1 d .
C6 C 0.0493(8) 0.9412(6) 0.6936(5) 0.0309(11) Uani 1 1 d .
C7 C -0.0333(9) 0.8477(6) 0.7789(6) 0.0391(14) Uani 1 1 d .
H7 H -0.0196 0.7520 0.7700 0.047 Uiso 1 1 calc R
C8 C -0.1381(9) 0.8978(7) 0.8793(5) 0.0399(14) Uani 1 1 d .
H8 H -0.1958 0.8357 0.9358 0.048 Uiso 1 1 calc R
C9 C -0.1548(9) 1.0360(7) 0.8937(5) 0.0362(13) Uani 1 1 d .
C10 C -0.0725(8) 1.1375(6) 0.8100(5) 0.0308(11) Uani 1 1 d .
C11 C -0.0855(10) 1.2820(7) 0.8241(6) 0.0424(14) Uani 1 1 d .
H11 H -0.1478 1.3135 0.8930 0.051 Uiso 1 1 calc R
C12 C -0.0080(10) 1.3767(7) 0.7382(7) 0.0478(16) Uani 1 1 d .
H12 H -0.0180 1.4713 0.7490 0.057 Uiso 1 1 calc R
C13 C 0.0850(9) 1.3304(7) 0.6353(6) 0.0437(15) Uani 1 1 d .
H13 H 0.1354 1.3955 0.5769 0.052 Uiso 1 1 calc R
C14 C 0.1049(9) 1.1903(7) 0.6176(6) 0.0378(13) Uani 1 1 d .
H14 H 0.1678 1.1623 0.5476 0.045 Uiso 1 1 calc R
C15 C 0.0292(8) 1.0874(6) 0.7062(5) 0.0290(11) Uani 1 1 d .
N1 N 0.3764(8) 0.8920(6) 0.3966(5) 0.0403(12) Uani 1 1 d .
N2 N 0.4839(7) 0.6447(6) 0.2909(5) 0.0383(11) Uani 1 1 d .
N3 N 0.1542(7) 0.8957(5) 0.5919(4) 0.0348(11) Uani 1 1 d .
H3B H 0.1814 0.9645 0.5369 0.042 Uiso 1 1 calc R
O1 O 0.1925(7) 0.6490(5) 0.6301(4) 0.0473(11) Uani 1 1 d .
Hg1 Hg 0.56225(4) 0.43182(3) 0.18220(2) 0.04631(10) Uani 1 1 d .
Cl1 Cl 0.7316(3) 0.5404(2) 0.02456(17) 0.0629(5) Uani 1 1 d .
Cl2 Cl 0.4016(3) 0.2814(2) 0.30973(19) 0.0605(5) Uani 1 1 d .
Br1 Br -0.30540(10) 1.10044(8) 1.02803(6) 0.05018(18) Uani 1 1 d .

loop_
_atom_site_aniso_label
_atom_site_aniso_U_11
_atom_site_aniso_U_22
_atom_site_aniso_U_33
_atom_site_aniso_U_23
_atom_site_aniso_U_13
_atom_site_aniso_U_12
C1 0.052(4) 0.034(3) 0.042(3) -0.004(3) 0.004(3) -0.014(3)
C2 0.046(4) 0.040(3) 0.036(3) -0.010(2) 0.005(3) -0.011(3)
C3 0.033(3) 0.026(2) 0.038(3) -0.001(2) -0.004(2) -0.006(2)
C4 0.039(3) 0.024(2) 0.028(2) -0.003(2) -0.003(2) -0.007(2)
C5 0.040(3) 0.036(3) 0.031(3) -0.010(2) 0.000(2) -0.011(2)
C6 0.038(3) 0.028(2) 0.026(2) -0.0072(19) 0.002(2) -0.005(2)
C7 0.054(4) 0.026(3) 0.038(3) -0.006(2) 0.007(3) -0.016(3)
C8 0.048(4) 0.038(3) 0.032(3) -0.004(2) 0.005(3) -0.014(3)
C9 0.041(3) 0.042(3) 0.027(3) -0.009(2) 0.003(2) -0.013(3)
C10 0.033(3) 0.032(3) 0.028(2) -0.005(2) -0.003(2) -0.009(2)
C11 0.051(4) 0.037(3) 0.043(3) -0.018(3) -0.001(3) -0.008(3)
C12 0.056(4) 0.032(3) 0.060(4) -0.012(3) -0.007(3) -0.013(3)
C13 0.049(4) 0.030(3) 0.050(4) 0.002(3) 0.003(3) -0.018(3)
C14 0.042(3) 0.034(3) 0.038(3) -0.008(2) -0.001(3) -0.012(2)
C15 0.033(3) 0.026(2) 0.029(2) -0.006(2) -0.004(2) -0.005(2)
N1 0.052(3) 0.033(3) 0.036(3) -0.006(2) 0.003(2) -0.015(2)
N2 0.043(3) 0.035(3) 0.038(3) -0.011(2) -0.002(2) -0.005(2)
N3 0.046(3) 0.031(2) 0.025(2) -0.0016(18) 0.006(2) -0.011(2)
O1 0.067(3) 0.028(2) 0.044(2) -0.0050(18) 0.009(2) -0.013(2)
Hg1 0.06161(19) 0.03638(13) 0.04105(14) -0.00918(9) 0.00201(10) -0.01280(10)
Cl1 0.0887(15) 0.0532(10) 0.0484(9) -0.0189(8) 0.0209(9) -0.0260(10)
Cl2 0.0704(13) 0.0522(10) 0.0618(11) 0.0007(9) -0.0064(9) -0.0280(9)
Br1 0.0546(4) 0.0571(4) 0.0373(3) -0.0144(3) 0.0109(3) -0.0130(3)

loop_
_atom_type_symbol
_atom_type_description
_atom_type_scat_dispersion_real
_atom_type_scat_dispersion_imag
_atom_type_scat_source
C C 0.0033 0.0016 'International Tables Vol C Tables 4.2.6.8 and 6.1.1.4'
H H 0.0000 0.0000 'International Tables Vol C Tables 4.2.6.8 and 6.1.1.4'
N N 0.0061 0.0033 'International Tables Vol C Tables 4.2.6.8 and 6.1.1.4'
O O 0.0106 0.0060 'International Tables Vol C Tables 4.2.6.8 and 6.1.1.4'
Hg Hg -2.3894 9.2266 'International Tables Vol C Tables 4.2.6.8 and 6.1.1.4'
Cl Cl 0.1484 0.1585 'International Tables Vol C Tables 4.2.6.8 and 6.1.1.4'
Br Br -0.2901 2.4595 'International Tables Vol C Tables 4.2.6.8 and 6.1.1.4'

loop_
_geom_angle_atom_site_label_1
_geom_angle_atom_site_label_2
_geom_angle_atom_site_label_3
_geom_angle
N1 C1 C2 121.8(6)
N1 C1 H1 119.1
C2 C1 H1 119.1
N2 C2 C1 121.1(6)
N2 C2 H2 119.4
C1 C2 H2 119.4
N2 C3 C4 121.8(5)
N2 C3 H3 119.1
C4 C3 H3 119.1
N1 C4 C3 121.4(5)
N1 C4 C5 116.0(5)
C3 C4 C5 122.5(5)
O1 C5 N3 126.5(5)
O1 C5 C4 120.7(5)
N3 C5 C4 112.8(5)
C7 C6 N3 121.7(5)
C7 C6 C15 120.5(5)
N3 C6 C15 117.8(5)
C6 C7 C8 119.9(5)
C6 C7 H7 120.1
C8 C7 H7 120.1
C9 C8 C7 120.1(6)
C9 C8 H8 119.9
C7 C8 H8 119.9
C8 C9 C10 122.9(5)
C8 C9 Br1 118.4(5)
C10 C9 Br1 118.6(4)
C11 C10 C9 124.0(5)
C11 C10 C15 119.2(5)
C9 C10 C15 116.8(5)
C12 C11 C10 121.4(6)
C12 C11 H11 119.3
C10 C11 H11 119.3
C11 C12 C13 119.6(6)
C11 C12 H12 120.2
C13 C12 H12 120.2
C14 C13 C12 121.6(6)
C14 C13 H13 119.2
C12 C13 H13 119.2
C13 C14 C15 120.5(6)
C13 C14 H14 119.7
C15 C14 H14 119.7
C6 C15 C10 119.7(5)
C6 C15 C14 122.7(5)
C10 C15 C14 117.5(5)
C1 N1 C4 116.7(5)
C3 N2 C2 117.1(5)
C3 N2 Hg1 122.3(4)
C2 N2 Hg1 120.3(4)
C5 N3 C6 130.5(5)
C5 N3 H3B 114.7
C6 N3 H3B 114.7
Cl2 Hg1 Cl1 165.81(7)
Cl2 Hg1 N2 99.16(13)
Cl1 Hg1 N2 94.81(13)

loop_
_geom_bond_atom_site_label_1
_geom_bond_atom_site_label_2
_geom_bond_distance
C1 N1 1.312(8)
C1 C2 1.406(9)
C1 H1 0.9300
C2 N2 1.344(8)
C2 H2 0.9300
C3 N2 1.322(8)
C3 C4 1.385(8)
C3 H3 0.9300
C4 N1 1.362(7)
C4 C5 1.496(8)
C5 O1 1.239(7)
C5 N3 1.325(8)
C6 C7 1.384(8)
C6 N3 1.405(7)
C6 C15 1.419(7)
C7 C8 1.409(8)
C7 H7 0.9300
C8 C9 1.352(9)
C8 H8 0.9300
C9 C10 1.423(8)
C9 Br1 1.908(6)
C10 C11 1.416(8)
C10 C15 1.430(8)
C11 C12 1.375(10)
C11 H11 0.9300
C12 C13 1.385(10)
C12 H12 0.9300
C13 C14 1.379(9)
C13 H13 0.9300
C14 C15 1.434(8)
C14 H14 0.9300
N2 Hg1 2.522(5)
N3 H3B 0.8600
Hg1 Cl2 2.2967(19)
Hg1 Cl1 2.2990(19)

loop_
_geom_torsion_atom_site_label_1
_geom_torsion_atom_site_label_2
_geom_torsion_atom_site_label_3
_geom_torsion_atom_site_label_4
_geom_torsion
N1 C1 C2 N2 0.1(11)
N2 C3 C4 N1 1.5(9)
N2 C3 C4 C5 -178.5(6)
N1 C4 C5 O1 -168.4(6)
C3 C4 C5 O1 11.6(10)
N1 C4 C5 N3 12.2(8)
C3 C4 C5 N3 -167.8(6)
N3 C6 C7 C8 -179.7(6)
C15 C6 C7 C8 -0.1(10)
C6 C7 C8 C9 -1.4(11)
C7 C8 C9 C10 1.0(11)
C7 C8 C9 Br1 177.7(5)
C8 C9 C10 C11 -178.8(7)
Br1 C9 C10 C11 4.5(9)
C8 C9 C10 C15 0.9(9)
Br1 C9 C10 C15 -175.7(4)
C9 C10 C11 C12 -177.8(7)
C15 C10 C11 C12 2.5(10)
C10 C11 C12 C13 0.0(11)
C11 C12 C13 C14 -1.1(11)
C12 C13 C14 C15 -0.1(11)
C7 C6 C15 C10 2.1(9)
N3 C6 C15 C10 -178.3(5)
C7 C6 C15 C14 -176.9(6)
N3 C6 C15 C14 2.7(9)
C11 C10 C15 C6 177.3(6)
C9 C10 C15 C6 -2.4(8)
C11 C10 C15 C14 -3.6(9)
C9 C10 C15 C14 176.6(6)
C13 C14 C15 C6 -178.5(6)
C13 C14 C15 C10 2.5(9)
C2 C1 N1 C4 0.4(10)
C3 C4 N1 C1 -1.1(9)
C5 C4 N1 C1 178.9(6)
C4 C3 N2 C2 -1.0(9)
C4 C3 N2 Hg1 -175.1(4)
C1 C2 N2 C3 0.2(10)
C1 C2 N2 Hg1 174.4(5)
O1 C5 N3 C6 2.4(12)
C4 C5 N3 C6 -178.2(6)
C7 C6 N3 C5 -12.6(11)
C15 C6 N3 C5 167.8(6)
C3 N2 Hg1 Cl2 2.5(5)
C2 N2 Hg1 Cl2 -171.4(5)
C3 N2 Hg1 Cl1 -179.9(5)
C2 N2 Hg1 Cl1 6.1(5)
